data_7038525
loop_
_publ_author_name
'Qi, Fen'
'Lin, Jianjian'
'Wang, Xiaoqing'
'Cui, Peng'
'Yan, Hui'
'Gong, Shuwen'
'Ma, Chunlin'
'Liu, Zhipeng'
'Huang, Wei'

_publ_section_title
;
 New AIE-active pyrimidine-based boronfluoride complexes with high
 solid-state emission and reversible mechanochromism luminescence
 behavior.
;
_journal_issue 17
_journal_name_full 'Dalton transactions (Cambridge, England : 2003)'
_journal_page_first 7278
_journal_page_last 7284
_journal_paper_doi 10.1039/c6dt00292g
_journal_volume 45
_journal_year 2016
_chemical_formula_sum 'C18 H12 B Cl F2 N2 O'
_chemical_formula_weight 356.56
_chemical_name_systematic
; 
 ? 
;
_space_group_IT_number 14
_symmetry_cell_setting monoclinic
_symmetry_space_group_name_Hall '-P 2ybc'
_symmetry_space_group_name_H-M 'P 1 21/c 1'
_atom_sites_solution_hydrogens geom
_atom_sites_solution_primary direct
_atom_sites_solution_secondary difmap
_audit_creation_method SHELXL-97
_audit_update_record
;
2016-01-17 deposited with the CCDC.
2016-02-22 downloaded from the CCDC.
;
_cell_angle_alpha 90.00
_cell_angle_beta 125.720(3)
_cell_angle_gamma 90.00
_cell_formula_units_Z 4
_cell_length_a 9.7560(8)
_cell_length_b 17.9551(13)
_cell_length_c 11.6909(9)
_cell_measurement_reflns_used 2053
_cell_measurement_temperature 298(2)
_cell_measurement_theta_max 23.93
_cell_measurement_theta_min 2.417
_cell_volume 1662.6(2)
_computing_structure_refinement 'SHELXL-97 (Sheldrick, 1997)'
_computing_structure_solution 'SHELXS-97 (Sheldrick, 1990)'
_diffrn_ambient_temperature 298(2)
_diffrn_measured_fraction_theta_full 0.998
_diffrn_measured_fraction_theta_max 0.998
_diffrn_measurement_device_type 'CCD area detector'
_diffrn_measurement_method 'phi and omega scans'
_diffrn_radiation_monochromator graphite
_diffrn_radiation_source 'fine-focus sealed tube'
_diffrn_radiation_type MoK\a
_diffrn_radiation_wavelength 0.71073
_diffrn_reflns_av_R_equivalents 0.0664
_diffrn_reflns_av_sigmaI/netI 0.0771
_diffrn_reflns_limit_h_max 11
_diffrn_reflns_limit_h_min -10
_diffrn_reflns_limit_k_max 21
_diffrn_reflns_limit_k_min -19
_diffrn_reflns_limit_l_max 11
_diffrn_reflns_limit_l_min -13
_diffrn_reflns_number 8194
_diffrn_reflns_theta_full 25.02
_diffrn_reflns_theta_max 25.02
_diffrn_reflns_theta_min 2.43
_exptl_absorpt_coefficient_mu 0.258
_exptl_absorpt_correction_T_max 0.9550
_exptl_absorpt_correction_T_min 0.9454
_exptl_absorpt_correction_type multi-scan
_exptl_absorpt_process_details sadabs
_exptl_crystal_colour yellow
_exptl_crystal_density_diffrn 1.424
_exptl_crystal_density_method 'not measured'
_exptl_crystal_description block
_exptl_crystal_F_000 728
_exptl_crystal_size_max 0.22
_exptl_crystal_size_mid 0.20
_exptl_crystal_size_min 0.18
_refine_diff_density_max 0.240
_refine_diff_density_min -0.324
_refine_diff_density_rms 0.069
_refine_ls_extinction_method none
_refine_ls_goodness_of_fit_ref 1.012
_refine_ls_hydrogen_treatment constr
_refine_ls_matrix_type full
_refine_ls_number_parameters 226
_refine_ls_number_reflns 2929
_refine_ls_number_restraints 0
_refine_ls_restrained_S_all 1.012
_refine_ls_R_factor_all 0.0909
_refine_ls_R_factor_gt 0.0499
_refine_ls_shift/su_max 0.001
_refine_ls_shift/su_mean 0.000
_refine_ls_structure_factor_coef Fsqd
_refine_ls_weighting_details 'calc w=1/[\s^2^(Fo^2^)+(0.0561P)^2^+0.2127P] where P=(Fo^2^+2Fc^2^)/3'
_refine_ls_weighting_scheme calc
_refine_ls_wR_factor_gt 0.1097
_refine_ls_wR_factor_ref 0.1290
_reflns_number_gt 1832
_reflns_number_total 2929
_reflns_threshold_expression >2sigma(I)
_cod_data_source_file c6dt00292g2.cif
_cod_data_source_block PB-1
_cod_depositor_comments
;
The following automatic conversions were performed:

'_symmetry_cell_setting' value 'Monoclinic' changed to 'monoclinic'
according to
/usr/data/users/saulius/crontab/automatic-downloads/rss-feeds/RSC/lib/dictionaries/cif_core.dic
dictionary named 'cif_core.dic' version 2.4.2 from 2011-04-26.

Automatic conversion script
Id: cif_fix_values 4268 2015-11-12 08:31:59Z antanas 

 Adding full bibliography for 7038525--7038528.cif.
;
_cod_original_sg_symbol_H-M 'P2(1)/c  '
_cod_database_code 7038525

loop_
_symmetry_equiv_pos_as_xyz
'x, y, z'
'-x, y+1/2, -z+1/2'
'-x, -y, -z'
'x, -y-1/2, z-1/2'

loop_
_atom_site_label
_atom_site_type_symbol
_atom_site_fract_x
_atom_site_fract_y
_atom_site_fract_z
_atom_site_U_iso_or_equiv
_atom_site_adp_type
_atom_site_occupancy
_atom_site_symmetry_multiplicity
_atom_site_calc_flag
_atom_site_refinement_flags
Cl1 Cl 0.28687(10) 0.01118(4) 0.68844(9) 0.0656(3) Uani 1 1 d .
C6 C 0.8885(3) 0.19164(13) 0.5437(3) 0.0365(6) Uani 1 1 d .
O1 O 0.9356(2) 0.07760(9) 0.6566(2) 0.0494(5) Uani 1 1 d .
C16 C 0.4966(3) 0.07776(13) 0.6429(3) 0.0416(6) Uani 1 1 d .
H16 H 0.4171 0.1157 0.5989 0.050 Uiso 1 1 calc R
C8 C 0.6886(3) 0.14012(13) 0.5965(2) 0.0342(6) Uani 1 1 d .
C18 C 0.4688(4) 0.01852(15) 0.6987(3) 0.0452(7) Uani 1 1 d .
C15 C 0.6457(3) 0.08114(12) 0.6522(3) 0.0354(6) Uani 1 1 d .
N2 N 0.5773(3) -0.03806(13) 0.7638(3) 0.0610(7) Uani 1 1 d .
C4 C 0.9340(4) 0.31755(15) 0.5051(3) 0.0505(7) Uani 1 1 d .
H4 H 0.9239 0.3684 0.5135 0.061 Uiso 1 1 calc R
N1 N 0.7554(3) 0.02255(11) 0.7183(2) 0.0414(6) Uani 1 1 d .
F1 F 1.0557(2) 0.02486(11) 0.87535(19) 0.0766(6) Uani 1 1 d .
C1 C 0.9658(3) 0.16752(15) 0.4814(3) 0.0427(7) Uani 1 1 d .
H1 H 0.9778 0.1167 0.4738 0.051 Uiso 1 1 calc R
F2 F 0.9354(3) -0.04892(8) 0.6856(2) 0.0812(6) Uani 1 1 d .
C2 C 1.0249(4) 0.21757(17) 0.4311(3) 0.0507(7) Uani 1 1 d .
H2 H 1.0757 0.2006 0.3890 0.061 Uiso 1 1 calc R
B1 B 0.9286(4) 0.01839(16) 0.7344(4) 0.0434(8) Uani 1 1 d .
C14 C 0.4702(3) 0.21398(15) 0.3856(3) 0.0446(7) Uani 1 1 d .
H14 H 0.4748 0.1793 0.3288 0.054 Uiso 1 1 calc R
C3 C 1.0090(4) 0.29278(17) 0.4427(3) 0.0551(8) Uani 1 1 d .
H3 H 1.0489 0.3267 0.4085 0.066 Uiso 1 1 calc R
C12 C 0.3547(4) 0.32559(17) 0.4061(4) 0.0616(9) Uani 1 1 d .
H12 H 0.2826 0.3662 0.3644 0.074 Uiso 1 1 calc R
C5 C 0.8736(3) 0.26762(14) 0.5552(3) 0.0450(7) Uani 1 1 d .
H5 H 0.8227 0.2849 0.5969 0.054 Uiso 1 1 calc R
C7 C 0.8316(3) 0.13573(13) 0.6008(3) 0.0381(6) Uani 1 1 d .
C9 C 0.5695(3) 0.20429(13) 0.5304(3) 0.0353(6) Uani 1 1 d .
C17 C 0.7146(4) -0.03248(16) 0.7696(3) 0.0575(8) Uani 1 1 d .
H17 H 0.7923 -0.0711 0.8143 0.069 Uiso 1 1 calc R
C10 C 0.5574(4) 0.25575(13) 0.6113(3) 0.0447(7) Uani 1 1 d .
H10 H 0.6211 0.2495 0.7085 0.054 Uiso 1 1 calc R
C13 C 0.3649(4) 0.27460(17) 0.3254(3) 0.0591(8) Uani 1 1 d .
H13 H 0.2999 0.2808 0.2282 0.071 Uiso 1 1 calc R
C11 C 0.4517(4) 0.31658(15) 0.5499(4) 0.0575(8) Uani 1 1 d .
H11 H 0.4462 0.3515 0.6059 0.069 Uiso 1 1 calc R

loop_
_atom_site_aniso_label
_atom_site_aniso_U_11
_atom_site_aniso_U_22
_atom_site_aniso_U_33
_atom_site_aniso_U_23
_atom_site_aniso_U_13
_atom_site_aniso_U_12
Cl1 0.0544(6) 0.0634(5) 0.0923(7) -0.0029(4) 0.0503(5) -0.0103(4)
C6 0.0286(15) 0.0386(14) 0.0328(14) 0.0018(12) 0.0125(12) -0.0021(11)
O1 0.0432(12) 0.0424(10) 0.0698(13) 0.0165(10) 0.0370(11) 0.0133(9)
C16 0.0354(17) 0.0378(14) 0.0485(16) 0.0032(13) 0.0228(14) 0.0027(12)
C8 0.0301(15) 0.0325(13) 0.0363(14) 0.0013(11) 0.0173(13) 0.0022(11)
C18 0.0413(18) 0.0415(15) 0.0548(17) -0.0049(14) 0.0292(16) -0.0084(13)
C15 0.0319(16) 0.0305(13) 0.0368(14) -0.0005(11) 0.0161(13) 0.0017(11)
N2 0.0583(19) 0.0472(14) 0.085(2) 0.0200(14) 0.0460(17) 0.0055(13)
C4 0.0408(18) 0.0412(16) 0.0551(18) 0.0023(14) 0.0199(16) -0.0080(13)
N1 0.0388(14) 0.0332(12) 0.0488(13) 0.0080(10) 0.0236(12) 0.0050(10)
F1 0.0424(11) 0.1046(14) 0.0588(12) 0.0227(11) 0.0160(10) 0.0050(10)
C1 0.0352(17) 0.0450(15) 0.0422(15) 0.0008(13) 0.0194(14) -0.0005(12)
F2 0.1038(17) 0.0405(10) 0.1390(18) -0.0002(11) 0.0932(16) 0.0086(10)
C2 0.0383(18) 0.069(2) 0.0418(17) 0.0045(15) 0.0217(15) -0.0006(15)
B1 0.040(2) 0.0363(17) 0.054(2) 0.0092(16) 0.0275(18) 0.0106(14)
C14 0.0402(17) 0.0455(15) 0.0370(16) 0.0002(13) 0.0162(14) 0.0009(13)
C3 0.0381(19) 0.066(2) 0.0489(18) 0.0159(16) 0.0184(16) -0.0081(15)
C12 0.057(2) 0.0560(19) 0.082(3) 0.0306(18) 0.047(2) 0.0260(16)
C5 0.0383(17) 0.0443(16) 0.0494(17) -0.0013(14) 0.0240(15) -0.0028(13)
C7 0.0361(17) 0.0334(14) 0.0397(15) -0.0002(12) 0.0193(13) 0.0025(12)
C9 0.0295(15) 0.0326(13) 0.0409(15) 0.0033(12) 0.0189(13) 0.0011(11)
C17 0.052(2) 0.0468(17) 0.076(2) 0.0229(16) 0.0387(19) 0.0101(14)
C10 0.0493(19) 0.0441(16) 0.0431(16) 0.0044(13) 0.0283(15) 0.0090(13)
C13 0.0430(19) 0.072(2) 0.0445(18) 0.0221(17) 0.0157(16) 0.0134(16)
C11 0.069(2) 0.0453(17) 0.075(2) 0.0089(17) 0.051(2) 0.0163(16)

loop_
_atom_type_symbol
_atom_type_description
_atom_type_scat_dispersion_real
_atom_type_scat_dispersion_imag
_atom_type_scat_source
C C 0.0033 0.0016 'International Tables Vol C Tables 4.2.6.8 and 6.1.1.4'
H H 0.0000 0.0000 'International Tables Vol C Tables 4.2.6.8 and 6.1.1.4'
N N 0.0061 0.0033 'International Tables Vol C Tables 4.2.6.8 and 6.1.1.4'
O O 0.0106 0.0060 'International Tables Vol C Tables 4.2.6.8 and 6.1.1.4'
Cl Cl 0.1484 0.1585 'International Tables Vol C Tables 4.2.6.8 and 6.1.1.4'
B B 0.0013 0.0007 'International Tables Vol C Tables 4.2.6.8 and 6.1.1.4'
F F 0.0171 0.0103 'International Tables Vol C Tables 4.2.6.8 and 6.1.1.4'

loop_
_geom_angle_atom_site_label_1
_geom_angle_atom_site_label_2
_geom_angle_atom_site_label_3
_geom_angle
C5 C6 C1 118.5(2)
C5 C6 C7 122.3(2)
C1 C6 C7 119.1(2)
C7 O1 B1 126.1(2)
C18 C16 C15 119.3(2)
C18 C16 H16 120.4
C15 C16 H16 120.4
C7 C8 C15 120.3(2)
C7 C8 C9 122.1(2)
C15 C8 C9 117.5(2)
N2 C18 C16 123.8(3)
N2 C18 Cl1 115.1(2)
C16 C18 Cl1 121.1(2)
N1 C15 C16 116.5(2)
N1 C15 C8 119.0(2)
C16 C15 C8 124.5(2)
C17 N2 C18 114.7(2)
C3 C4 C5 120.5(3)
C3 C4 H4 119.7
C5 C4 H4 119.7
C17 N1 C15 118.8(2)
C17 N1 B1 119.3(2)
C15 N1 B1 121.9(2)
C2 C1 C6 120.9(3)
C2 C1 H1 119.6
C6 C1 H1 119.6
C1 C2 C3 120.1(3)
C1 C2 H2 120.0
C3 C2 H2 120.0
F2 B1 F1 110.4(2)
F2 B1 O1 111.4(2)
F1 B1 O1 110.9(3)
F2 B1 N1 107.6(2)
F1 B1 N1 106.9(2)
O1 B1 N1 109.5(2)
C13 C14 C9 120.4(3)
C13 C14 H14 119.8
C9 C14 H14 119.8
C4 C3 C2 119.7(3)
C4 C3 H3 120.1
C2 C3 H3 120.1
C13 C12 C11 119.5(3)
C13 C12 H12 120.3
C11 C12 H12 120.3
C4 C5 C6 120.3(3)
C4 C5 H5 119.9
C6 C5 H5 119.9
O1 C7 C8 122.2(2)
O1 C7 C6 111.9(2)
C8 C7 C6 125.9(2)
C10 C9 C14 118.5(2)
C10 C9 C8 121.0(2)
C14 C9 C8 120.5(2)
N2 C17 N1 127.0(3)
N2 C17 H17 116.5
N1 C17 H17 116.5
C9 C10 C11 120.7(3)
C9 C10 H10 119.6
C11 C10 H10 119.6
C12 C13 C14 120.9(3)
C12 C13 H13 119.6
C14 C13 H13 119.6
C12 C11 C10 120.1(3)
C12 C11 H11 120.0
C10 C11 H11 120.0

loop_
_geom_bond_atom_site_label_1
_geom_bond_atom_site_label_2
_geom_bond_distance
Cl1 C18 1.713(3)
C6 C5 1.387(3)
C6 C1 1.388(3)
C6 C7 1.482(3)
O1 C7 1.331(3)
O1 B1 1.427(3)
C16 C18 1.355(3)
C16 C15 1.396(4)
C16 H16 0.9300
C8 C7 1.368(3)
C8 C15 1.428(3)
C8 C9 1.492(3)
C18 N2 1.338(4)
C15 N1 1.372(3)
N2 C17 1.305(4)
C4 C3 1.375(4)
C4 C5 1.377(3)
C4 H4 0.9300
N1 C17 1.331(3)
N1 B1 1.589(4)
F1 B1 1.371(4)
C1 C2 1.372(4)
C1 H1 0.9300
F2 B1 1.354(3)
C2 C3 1.375(4)
C2 H2 0.9300
C14 C13 1.375(4)
C14 C9 1.385(3)
C14 H14 0.9300
C3 H3 0.9300
C12 C13 1.360(4)
C12 C11 1.375(4)
C12 H12 0.9300
C5 H5 0.9300
C9 C10 1.376(3)
C17 H17 0.9300
C10 C11 1.381(4)
C10 H10 0.9300
C13 H13 0.9300
C11 H11 0.9300
